data_7026434
loop_
_publ_author_name
'Liang, Lan-Chang'
'Chen, Feng-Yi'
'Huang, Mei-Hui'
'Cheng, Liang-Chien'
'Li, Chun-Wei'
'Lee, Hon Man'

_publ_section_title
;
 Aluminium complexes of bidentate N,O- and N,N-ligands derived from
 oxidative functionalization of amido phosphines: synthesis, structure and
 reactivity.
;
_journal_issue 41
_journal_name_full 'Dalton transactions (Cambridge, England : 2003)'
_journal_page_first 9941
_journal_page_last 9951
_journal_paper_doi 10.1039/c0dt00418a
_journal_volume 39
_journal_year 2010
_chemical_formula_moiety 'C33 H41 N2 P Si'
_chemical_formula_sum 'C33 H41 N2 P Si'
_chemical_formula_weight 524.74
_chemical_name_systematic
;
?
;
_space_group_IT_number 14
_symmetry_cell_setting monoclinic
_symmetry_space_group_name_Hall '-P 2yn'
_symmetry_space_group_name_H-M 'P 1 21/n 1'
_atom_sites_solution_hydrogens geom
_atom_sites_solution_primary direct
_atom_sites_solution_secondary difmap
_audit_creation_method SHELXL-97
_cell_angle_alpha 90.00
_cell_angle_beta 115.5080(10)
_cell_angle_gamma 90.00
_cell_formula_units_Z 4
_cell_length_a 18.4720(4)
_cell_length_b 9.3940(2)
_cell_length_c 19.4190(5)
_cell_measurement_reflns_used 13508
_cell_measurement_temperature 200(2)
_cell_measurement_theta_max 25.028
_cell_measurement_theta_min 2.037
_cell_volume 3041.24(12)
_computing_cell_refinement 'HKL Scalepack (Otwinowski & Minor 1997)'
_computing_data_collection 'Collect (Nonius BV, 1997-2000)'
_computing_data_reduction 'HKL Denzo and Scalepack (Otwinowski & Minor 19'
_computing_molecular_graphics 'Ortep-3 for Windows (Farrugia, 1997)'
_computing_publication_material 'WinGX publication routines (Farrugia, 1999)'
_computing_structure_refinement 'SHELXL-97 (Sheldrick, 1997)'
_computing_structure_solution 'SHELXS-86 (Sheldrick, 1986)'
_diffrn_ambient_temperature 200(2)
_diffrn_detector_area_resol_mean 9
_diffrn_measured_fraction_theta_full 0.994
_diffrn_measured_fraction_theta_max 0.994
_diffrn_measurement_device_type KappaCCD
_diffrn_measurement_method 'CCD rotation images, thick slices'
_diffrn_radiation_monochromator graphite
_diffrn_radiation_source 'fine-focus sealed tube'
_diffrn_radiation_type MoK\a
_diffrn_radiation_wavelength 0.71073
_diffrn_reflns_av_R_equivalents 0.0700
_diffrn_reflns_av_sigmaI/netI 0.0579
_diffrn_reflns_limit_h_max 21
_diffrn_reflns_limit_h_min -16
_diffrn_reflns_limit_k_max 10
_diffrn_reflns_limit_k_min -11
_diffrn_reflns_limit_l_max 23
_diffrn_reflns_limit_l_min -22
_diffrn_reflns_number 15914
_diffrn_reflns_theta_full 25.01
_diffrn_reflns_theta_max 25.01
_diffrn_reflns_theta_min 2.32
_exptl_absorpt_coefficient_mu 0.153
_exptl_absorpt_correction_T_max 1.1718
_exptl_absorpt_correction_T_min 0.8462
_exptl_absorpt_correction_type multi-scan
_exptl_absorpt_process_details
;
?
;
_exptl_crystal_colour colorless
_exptl_crystal_density_diffrn 1.146
_exptl_crystal_density_method 'not measured'
_exptl_crystal_description prism
_exptl_crystal_F_000 1128
_exptl_crystal_size_max 0.6
_exptl_crystal_size_mid 0.45
_exptl_crystal_size_min 0.2
_refine_diff_density_max 0.324
_refine_diff_density_min -0.533
_refine_diff_density_rms 0.074
_refine_ls_extinction_method none
_refine_ls_goodness_of_fit_ref 1.007
_refine_ls_hydrogen_treatment fixed
_refine_ls_matrix_type full
_refine_ls_number_parameters 334
_refine_ls_number_reflns 5325
_refine_ls_number_restraints 0
_refine_ls_restrained_S_all 1.007
_refine_ls_R_factor_all 0.0709
_refine_ls_R_factor_gt 0.0519
_refine_ls_shift/su_max 0.000
_refine_ls_shift/su_mean 0.000
_refine_ls_structure_factor_coef Fsqd
_refine_ls_weighting_details 'calc w=1/[\s^2^(Fo^2^)+(0.0860P)^2^+0.9409P] where P=(Fo^2^+2Fc^2^)/3'
_refine_ls_weighting_scheme calc
_refine_ls_wR_factor_gt 0.1354
_refine_ls_wR_factor_ref 0.1477
_reflns_number_gt 4093
_reflns_number_total 5325
_reflns_threshold_expression >2sigma(I)
_cod_data_source_file c0dt00418a.txt
_cod_data_source_block 4706_1d
_cod_original_sg_symbol_H-M 'P 21/n'
_cod_database_code 7026434

loop_
_symmetry_equiv_pos_as_xyz
'x, y, z'
'-x+1/2, y+1/2, -z+1/2'
'-x, -y, -z'
'x-1/2, -y-1/2, z-1/2'

loop_
_atom_site_label
_atom_site_type_symbol
_atom_site_fract_x
_atom_site_fract_y
_atom_site_fract_z
_atom_site_U_iso_or_equiv
_atom_site_adp_type
_atom_site_occupancy
_atom_site_symmetry_multiplicity
_atom_site_calc_flag
_atom_site_refinement_flags
P1 P 0.04298(3) 0.28981(6) 0.32218(3) 0.02532(18) Uani 1 1 d .
Si1 Si -0.01696(4) 0.59773(7) 0.28157(4) 0.0373(2) Uani 1 1 d .
N1 N 0.20602(11) 0.38085(18) 0.43442(10) 0.0267(4) Uani 1 1 d .
H1 H 0.1733 0.4093 0.3827 0.032 Uiso 1 1 d R
N2 N 0.04039(11) 0.45436(19) 0.32209(10) 0.0316(5) Uani 1 1 d .
C1 C -0.05366(13) 0.2008(2) 0.28373(13) 0.0286(5) Uani 1 1 d .
C2 C -0.10907(15) 0.2391(3) 0.31199(15) 0.0408(6) Uani 1 1 d .
H2 H -0.0942 0.3097 0.3515 0.049 Uiso 1 1 d R
C3 C -0.18403(16) 0.1771(3) 0.28317(16) 0.0479(7) Uani 1 1 d .
H3 H -0.2221 0.2024 0.3027 0.057 Uiso 1 1 d R
C4 C -0.20492(16) 0.0760(3) 0.22624(15) 0.0446(7) Uani 1 1 d .
H4 H -0.2568 0.0319 0.2059 0.054 Uiso 1 1 d R
C5 C -0.15103(15) 0.0380(3) 0.19812(14) 0.0433(6) Uani 1 1 d .
H5 H -0.1656 -0.0319 0.1583 0.052 Uiso 1 1 d R
C6 C -0.07612(14) 0.1002(2) 0.22621(13) 0.0340(6) Uani 1 1 d .
H6 H -0.0389 0.0717 0.2063 0.041 Uiso 1 1 d R
C7 C 0.09487(13) 0.2189(2) 0.26879(12) 0.0279(5) Uani 1 1 d .
C8 C 0.10264(16) 0.3034(3) 0.21376(14) 0.0387(6) Uani 1 1 d .
H8 H 0.0847 0.4005 0.2072 0.046 Uiso 1 1 d R
C9 C 0.13934(18) 0.2493(3) 0.17002(16) 0.0510(7) Uani 1 1 d .
H9 H 0.1432 0.3071 0.1310 0.061 Uiso 1 1 d R
C10 C 0.16788(18) 0.1127(3) 0.18097(16) 0.0505(7) Uani 1 1 d .
H10 H 0.1928 0.0752 0.1505 0.061 Uiso 1 1 d R
C11 C 0.16124(16) 0.0285(3) 0.23591(15) 0.0463(7) Uani 1 1 d .
H11 H 0.1807 -0.0676 0.2434 0.056 Uiso 1 1 d R
C12 C 0.12518(15) 0.0813(3) 0.28024(14) 0.0373(6) Uani 1 1 d .
H12 H 0.1220 0.0232 0.3194 0.045 Uiso 1 1 d R
C13 C 0.09720(13) 0.2209(2) 0.41755(12) 0.0253(5) Uani 1 1 d .
C14 C 0.06533(14) 0.1153(2) 0.44767(13) 0.0305(5) Uani 1 1 d .
H14 H 0.0141 0.0741 0.4160 0.037 Uiso 1 1 d R
C15 C 0.10612(15) 0.0685(3) 0.52186(14) 0.0362(6) Uani 1 1 d .
H15 H 0.0850 -0.0046 0.5426 0.043 Uiso 1 1 d R
C16 C 0.17977(15) 0.1263(2) 0.56752(14) 0.0354(6) Uani 1 1 d .
H16 H 0.2090 0.0976 0.6197 0.043 Uiso 1 1 d R
C17 C 0.21375(14) 0.2297(2) 0.53982(13) 0.0311(5) Uani 1 1 d .
H17 H 0.2652 0.2682 0.5728 0.037 Uiso 1 1 d R
C18 C 0.17323(13) 0.2785(2) 0.46470(12) 0.0241(5) Uani 1 1 d .
C19 C 0.28312(13) 0.4430(2) 0.47507(12) 0.0251(5) Uani 1 1 d .
C20 C 0.35212(14) 0.3590(2) 0.49364(13) 0.0291(5) Uani 1 1 d .
C21 C 0.34646(15) 0.2060(2) 0.46574(14) 0.0350(6) Uani 1 1 d .
H21 H 0.2991 0.1644 0.4660 0.042 Uiso 1 1 d R
C22 C 0.3387(2) 0.2052(3) 0.38461(17) 0.0580(8) Uani 1 1 d .
H22A H 0.3347 0.1089 0.3668 0.070 Uiso 1 1 d R
H22B H 0.3853 0.2494 0.3840 0.070 Uiso 1 1 d R
H22C H 0.2916 0.2571 0.3520 0.070 Uiso 1 1 d R
C23 C 0.4164(2) 0.1132(3) 0.5168(2) 0.0695(10) Uani 1 1 d .
H23A H 0.4102 0.0178 0.4974 0.083 Uiso 1 1 d R
H23B H 0.4192 0.1118 0.5673 0.083 Uiso 1 1 d R
H23C H 0.4649 0.1534 0.5185 0.083 Uiso 1 1 d R
C24 C 0.42654(14) 0.4235(3) 0.53385(14) 0.0357(6) Uani 1 1 d .
H24 H 0.4746 0.3682 0.5487 0.043 Uiso 1 1 d R
C25 C 0.43310(15) 0.5654(3) 0.55269(14) 0.0394(6) Uani 1 1 d .
H25 H 0.4850 0.6068 0.5816 0.047 Uiso 1 1 d R
C26 C 0.36487(15) 0.6478(3) 0.53124(14) 0.0370(6) Uani 1 1 d .
H26 H 0.3704 0.7477 0.5427 0.044 Uiso 1 1 d R
C27 C 0.28890(14) 0.5892(2) 0.49247(12) 0.0279(5) Uani 1 1 d .
C28 C 0.21336(15) 0.6789(2) 0.47138(13) 0.0338(5) Uani 1 1 d .
H28 H 0.1738 0.6392 0.4249 0.041 Uiso 1 1 d R
C29 C 0.18199(17) 0.6634(3) 0.53164(16) 0.0505(7) Uani 1 1 d .
H29A H 0.1343 0.7196 0.5177 0.061 Uiso 1 1 d R
H29B H 0.2223 0.6960 0.5797 0.061 Uiso 1 1 d R
H29C H 0.1699 0.5653 0.5360 0.061 Uiso 1 1 d R
C30 C 0.22591(19) 0.8359(3) 0.45906(18) 0.0556(8) Uani 1 1 d .
H30A H 0.1766 0.8870 0.4456 0.067 Uiso 1 1 d R
H30B H 0.2425 0.8444 0.4188 0.067 Uiso 1 1 d R
H30C H 0.2665 0.8750 0.5053 0.067 Uiso 1 1 d R
C31 C 0.0371(2) 0.7132(3) 0.2407(2) 0.0791(11) Uani 1 1 d .
H31A H 0.0052 0.7953 0.2169 0.095 Uiso 1 1 d R
H31B H 0.0466 0.6594 0.2033 0.095 Uiso 1 1 d R
H31C H 0.0875 0.7432 0.2804 0.095 Uiso 1 1 d R
C32 C -0.0361(2) 0.7036(4) 0.3526(2) 0.0908(13) Uani 1 1 d .
H32A H -0.0691 0.7837 0.3274 0.109 Uiso 1 1 d R
H32B H 0.0135 0.7366 0.3923 0.109 Uiso 1 1 d R
H32C H -0.0635 0.6451 0.3744 0.109 Uiso 1 1 d R
C33 C -0.11594(17) 0.5544(4) 0.20239(17) 0.0611(8) Uani 1 1 d .
H33A H -0.1455 0.6402 0.1817 0.073 Uiso 1 1 d R
H33B H -0.1453 0.4950 0.2216 0.073 Uiso 1 1 d R
H33C H -0.1078 0.5046 0.1631 0.073 Uiso 1 1 d R

loop_
_atom_site_aniso_label
_atom_site_aniso_U_11
_atom_site_aniso_U_22
_atom_site_aniso_U_33
_atom_site_aniso_U_23
_atom_site_aniso_U_13
_atom_site_aniso_U_12
P1 0.0225(3) 0.0265(3) 0.0281(3) -0.0010(2) 0.0119(3) -0.0016(2)
Si1 0.0311(4) 0.0347(4) 0.0424(4) 0.0009(3) 0.0123(3) 0.0081(3)
N1 0.0232(10) 0.0292(9) 0.0263(10) 0.0018(7) 0.0092(8) -0.0049(8)
N2 0.0253(11) 0.0295(10) 0.0370(11) 0.0016(8) 0.0106(9) 0.0004(8)
C1 0.0248(13) 0.0304(12) 0.0288(12) 0.0018(9) 0.0097(10) -0.0004(9)
C2 0.0333(15) 0.0495(15) 0.0452(16) -0.0128(12) 0.0223(13) -0.0098(12)
C3 0.0319(15) 0.0669(18) 0.0528(17) -0.0077(14) 0.0257(13) -0.0114(13)
C4 0.0294(14) 0.0573(16) 0.0431(15) -0.0045(13) 0.0117(12) -0.0166(12)
C5 0.0365(15) 0.0468(15) 0.0380(14) -0.0106(12) 0.0079(12) -0.0117(12)
C6 0.0306(14) 0.0379(13) 0.0327(13) -0.0024(10) 0.0127(11) 0.0003(10)
C7 0.0246(12) 0.0320(12) 0.0278(12) -0.0019(9) 0.0120(10) -0.0025(9)
C8 0.0430(16) 0.0386(13) 0.0414(14) 0.0021(11) 0.0249(13) -0.0020(11)
C9 0.065(2) 0.0583(17) 0.0477(17) 0.0019(13) 0.0414(16) -0.0043(15)
C10 0.0526(18) 0.0646(18) 0.0510(17) -0.0124(14) 0.0382(15) -0.0057(14)
C11 0.0496(17) 0.0429(15) 0.0543(16) -0.0078(13) 0.0298(14) 0.0046(13)
C12 0.0417(15) 0.0372(13) 0.0401(14) -0.0006(11) 0.0241(12) 0.0014(11)
C13 0.0249(12) 0.0264(11) 0.0297(12) -0.0026(9) 0.0165(10) 0.0003(9)
C14 0.0250(13) 0.0334(12) 0.0378(13) -0.0012(10) 0.0181(11) -0.0048(10)
C15 0.0341(14) 0.0424(13) 0.0404(14) 0.0092(11) 0.0237(12) -0.0020(11)
C16 0.0350(15) 0.0439(14) 0.0310(13) 0.0101(10) 0.0176(11) 0.0053(11)
C17 0.0255(12) 0.0373(13) 0.0303(13) -0.0002(10) 0.0121(10) -0.0017(10)
C18 0.0249(12) 0.0231(10) 0.0290(12) -0.0009(9) 0.0160(10) -0.0002(9)
C19 0.0222(12) 0.0309(11) 0.0234(11) -0.0011(9) 0.0109(9) -0.0059(9)
C20 0.0283(13) 0.0314(12) 0.0328(13) 0.0007(10) 0.0181(11) -0.0031(10)
C21 0.0313(14) 0.0298(12) 0.0512(15) 0.0009(10) 0.0247(12) 0.0002(10)
C22 0.078(2) 0.0459(16) 0.064(2) -0.0165(14) 0.0438(18) -0.0137(15)
C23 0.063(2) 0.0461(17) 0.086(2) 0.0060(16) 0.0196(19) 0.0167(15)
C24 0.0240(13) 0.0446(14) 0.0390(14) 0.0016(11) 0.0140(11) -0.0001(11)
C25 0.0285(14) 0.0483(15) 0.0415(14) -0.0085(12) 0.0152(12) -0.0142(12)
C26 0.0413(16) 0.0334(13) 0.0388(14) -0.0065(10) 0.0197(12) -0.0121(11)
C27 0.0305(13) 0.0316(12) 0.0247(12) 0.0003(9) 0.0148(10) -0.0015(10)
C28 0.0361(14) 0.0314(12) 0.0314(13) -0.0025(10) 0.0123(11) 0.0029(11)
C29 0.0482(18) 0.0568(17) 0.0559(17) 0.0112(14) 0.0312(15) 0.0161(14)
C30 0.071(2) 0.0381(15) 0.068(2) 0.0082(14) 0.0390(17) 0.0121(14)
C31 0.066(2) 0.0528(19) 0.112(3) 0.0361(19) 0.032(2) 0.0068(16)
C32 0.095(3) 0.098(3) 0.068(2) -0.016(2) 0.025(2) 0.050(2)
C33 0.0397(17) 0.071(2) 0.0597(19) 0.0093(16) 0.0092(15) 0.0139(15)

loop_
_atom_type_symbol
_atom_type_description
_atom_type_scat_dispersion_real
_atom_type_scat_dispersion_imag
_atom_type_scat_source
C C 0.0033 0.0016 'International Tables Vol C Tables 4.2.6.8 and 6.1.1.4'
H H 0.0000 0.0000 'International Tables Vol C Tables 4.2.6.8 and 6.1.1.4'
Zn Zn 0.2839 1.4301 'International Tables Vol C Tables 4.2.6.8 and 6.1.1.4'
N N 0.0061 0.0033 'International Tables Vol C Tables 4.2.6.8 and 6.1.1.4'
P P 0.1023 0.0942 'International Tables Vol C Tables 4.2.6.8 and 6.1.1.4'
Si Si 0.0817 0.0704 'International Tables Vol C Tables 4.2.6.8 and 6.1.1.4'

loop_
_geom_angle_atom_site_label_1
_geom_angle_atom_site_label_2
_geom_angle_atom_site_label_3
_geom_angle
N2 P1 C13 111.28(10)
N2 P1 C1 115.80(10)
C13 P1 C1 105.67(10)
N2 P1 C7 112.96(10)
C13 P1 C7 104.98(10)
C1 P1 C7 105.29(10)
N2 Si1 C32 111.38(14)
N2 Si1 C33 114.09(12)
C32 Si1 C33 107.37(17)
N2 Si1 C31 108.64(13)
C32 Si1 C31 108.2(2)
C33 Si1 C31 106.94(17)
C18 N1 C19 124.19(18)
C18 N1 H1 116.2
C19 N1 H1 119.6
P1 N2 Si1 144.35(13)
C6 C1 C2 118.4(2)
C6 C1 P1 123.13(18)
C2 C1 P1 118.41(17)
C3 C2 C1 120.5(2)
C3 C2 H2 120.5
C1 C2 H2 118.9
C4 C3 C2 120.1(2)
C4 C3 H3 119.1
C2 C3 H3 120.9
C5 C4 C3 119.8(2)
C5 C4 H4 119.4
C3 C4 H4 120.8
C4 C5 C6 120.5(2)
C4 C5 H5 119.8
C6 C5 H5 119.6
C5 C6 C1 120.6(2)
C5 C6 H6 119.5
C1 C6 H6 119.8
C12 C7 C8 119.2(2)
C12 C7 P1 121.76(17)
C8 C7 P1 119.02(17)
C7 C8 C9 120.0(2)
C7 C8 H8 120.2
C9 C8 H8 119.8
C10 C9 C8 120.3(2)
C10 C9 H9 119.9
C8 C9 H9 119.8
C9 C10 C11 120.2(2)
C9 C10 H10 120.2
C11 C10 H10 119.6
C10 C11 C12 120.2(2)
C10 C11 H11 120.4
C12 C11 H11 119.4
C7 C12 C11 120.1(2)
C7 C12 H12 119.9
C11 C12 H12 119.9
C14 C13 C18 118.6(2)
C14 C13 P1 122.30(17)
C18 C13 P1 119.05(16)
C15 C14 C13 121.5(2)
C15 C14 H14 119.0
C13 C14 H14 119.5
C16 C15 C14 119.4(2)
C16 C15 H15 118.7
C14 C15 H15 121.9
C15 C16 C17 121.0(2)
C15 C16 H16 121.3
C17 C16 H16 117.7
C16 C17 C18 120.4(2)
C16 C17 H17 119.3
C18 C17 H17 120.3
N1 C18 C17 122.1(2)
N1 C18 C13 118.81(19)
C17 C18 C13 119.11(19)
C27 C19 C20 121.3(2)
C27 C19 N1 119.20(19)
C20 C19 N1 119.46(19)
C24 C20 C19 117.7(2)
C24 C20 C21 120.6(2)
C19 C20 C21 121.5(2)
C22 C21 C23 110.4(2)
C22 C21 C20 109.56(19)
C23 C21 C20 113.6(2)
C22 C21 H21 108.9
C23 C21 H21 106.5
C20 C21 H21 107.7
C21 C22 H22A 109.7
C21 C22 H22B 109.0
H22A C22 H22B 109.5
C21 C22 H22C 109.6
H22A C22 H22C 109.5
H22B C22 H22C 109.6
C21 C23 H23A 110.8
C21 C23 H23B 109.3
H23A C23 H23B 109.5
C21 C23 H23C 108.4
H23A C23 H23C 109.4
H23B C23 H23C 109.4
C25 C24 C20 121.6(2)
C25 C24 H24 118.8
C20 C24 H24 119.6
C24 C25 C26 119.9(2)
C24 C25 H25 120.0
C26 C25 H25 120.1
C25 C26 C27 121.3(2)
C25 C26 H26 119.1
C27 C26 H26 119.6
C26 C27 C19 118.1(2)
C26 C27 C28 121.3(2)
C19 C27 C28 120.5(2)
C29 C28 C30 110.3(2)
C29 C28 C27 110.35(19)
C30 C28 C27 113.1(2)
C29 C28 H28 107.4
C30 C28 H28 109.5
C27 C28 H28 106.0
C28 C29 H29A 109.8
C28 C29 H29B 109.0
H29A C29 H29B 109.3
C28 C29 H29C 109.9
H29A C29 H29C 109.4
H29B C29 H29C 109.4
C28 C30 H30A 109.6
C28 C30 H30B 109.4
H30A C30 H30B 109.5
C28 C30 H30C 109.4
H30A C30 H30C 109.3
H30B C30 H30C 109.6
Si1 C31 H31A 110.0
Si1 C31 H31B 108.7
H31A C31 H31B 109.4
Si1 C31 H31C 109.9
H31A C31 H31C 109.4
H31B C31 H31C 109.4
Si1 C32 H32A 108.9
Si1 C32 H32B 110.4
H32A C32 H32B 109.5
Si1 C32 H32C 109.0
H32A C32 H32C 109.5
H32B C32 H32C 109.4
Si1 C33 H33A 110.0
Si1 C33 H33B 109.0
H33A C33 H33B 109.6
Si1 C33 H33C 109.3
H33A C33 H33C 109.4
H33B C33 H33C 109.5

loop_
_geom_bond_atom_site_label_1
_geom_bond_atom_site_label_2
_geom_bond_distance
P1 N2 1.5465(19)
P1 C13 1.804(2)
P1 C1 1.815(2)
P1 C7 1.815(2)
Si1 N2 1.6844(19)
Si1 C32 1.853(3)
Si1 C33 1.858(3)
Si1 C31 1.867(3)
N1 C18 1.394(3)
N1 C19 1.422(3)
N1 H1 0.9603
C1 C6 1.384(3)
C1 C2 1.401(3)
C2 C3 1.379(3)
C2 H2 0.9603
C3 C4 1.381(4)
C3 H3 0.9616
C4 C5 1.373(4)
C4 H4 0.9595
C5 C6 1.380(3)
C5 H5 0.9601
C6 H6 0.9602
C7 C12 1.388(3)
C7 C8 1.388(3)
C8 C9 1.391(3)
C8 H8 0.9598
C9 C10 1.368(4)
C9 H9 0.9595
C10 C11 1.375(4)
C10 H10 0.9597
C11 C12 1.387(3)
C11 H11 0.9596
C12 H12 0.9590
C13 C14 1.403(3)
C13 C18 1.413(3)
C14 C15 1.379(3)
C14 H14 0.9601
C15 C16 1.376(3)
C15 H15 0.9592
C16 C17 1.384(3)
C16 H16 0.9593
C17 C18 1.399(3)
C17 H17 0.9599
C19 C27 1.408(3)
C19 C20 1.408(3)
C20 C24 1.394(3)
C20 C21 1.524(3)
C21 C22 1.519(4)
C21 C23 1.519(4)
C21 H21 0.9611
C22 H22A 0.9599
C22 H22B 0.9603
C22 H22C 0.9597
C23 H23A 0.9597
C23 H23B 0.9596
C23 H23C 0.9596
C24 C25 1.374(3)
C24 H24 0.9602
C25 C26 1.382(4)
C25 H25 0.9602
C26 C27 1.389(3)
C26 H26 0.9599
C27 C28 1.528(3)
C28 C29 1.520(3)
C28 C30 1.527(3)
C28 H28 0.9595
C29 H29A 0.9608
C29 H29B 0.9600
C29 H29C 0.9607
C30 H30A 0.9607
C30 H30B 0.9589
C30 H30C 0.9606
C31 H31A 0.9597
C31 H31B 0.9610
C31 H31C 0.9604
C32 H32A 0.9593
C32 H32B 0.9600
C32 H32C 0.9602
C33 H33A 0.9596
C33 H33B 0.9590
C33 H33C 0.9602
